data_7213127
loop_
_publ_author_name
'Fujishima, Hiroshi'
'Takeshita, Hiroshi'
'Suzuki, Shuichi'
'Toyota, Masahiro'
'Ihara, Masataka'

_publ_contact_author
;
    ENTER NAME
 ENTER ADDRESS
;
_publ_section_title
;
 Hexamethyldisilazanes mediated one-pot intramolecular Michael
 addition--olefination reactions leading to exo-olefinated
 bicyclo[6.4.0]dodecanes
;
_journal_issue 18
_journal_name_full 'Journal of the Chemical Society, Perkin Transactions 1'
_journal_page_first 2609
_journal_paper_doi 10.1039/a904484a
_journal_year 1999
_chemical_formula_moiety 'C27 H42 O4 S Si '
_chemical_formula_sum 'C27 H42 O4 S Si'
_chemical_formula_weight 490.77
_space_group_IT_number 14
_symmetry_cell_setting monoclinic
_symmetry_Int_Tables_number 14
_symmetry_space_group_name_Hall '-P 2yab'
_symmetry_space_group_name_H-M 'P 1 21/a 1'
_audit_creation_date 'Tue Jun 10 10:37:25 1997'
_audit_creation_method 'from TEXRAY.INF file'
_cell_angle_alpha 90.00(2)
_cell_angle_beta 97.02(2)
_cell_angle_gamma 90.00(2)
_cell_formula_units_Z 4
_cell_length_a 15.048(4)
_cell_length_b 11.327(3)
_cell_length_c 16.988(4)
_cell_measurement_reflns_used 15
_cell_measurement_temperature 286.2
_cell_measurement_theta_max 22.8
_cell_measurement_theta_min 20.1
_cell_volume 2873.9(13)
_computing_cell_refinement 'MSC/AFC Diffractometer Control'
_computing_data_collection 'MSC/AFC Diffractometer Control'
_computing_data_reduction teXsan
_computing_publication_material teXsan
_computing_structure_refinement teXsan
_diffrn_ambient_temperature 286.2
_diffrn_measurement_device 'Rigaku AFC5R'
_diffrn_measurement_method \w-2\q
_diffrn_orient_matrix_UB_11 -0.00282
_diffrn_orient_matrix_UB_12 -0.04587
_diffrn_orient_matrix_UB_13 -0.05054
_diffrn_orient_matrix_UB_21 0.04993
_diffrn_orient_matrix_UB_22 0.04875
_diffrn_orient_matrix_UB_23 -0.01654
_diffrn_orient_matrix_UB_31 0.04452
_diffrn_orient_matrix_UB_32 -0.05757
_diffrn_orient_matrix_UB_33 0.02626
_diffrn_radiation_detector 'scintillation counter'
_diffrn_radiation_monochromator graphite
_diffrn_radiation_source 'Rigaku rotating anode'
_diffrn_radiation_type 'Cu K\a'
_diffrn_radiation_wavelength 1.5418
_diffrn_reflns_av_R_equivalents 4.99
_diffrn_reflns_av_sigmaI/netI 0.068
_diffrn_reflns_limit_h_max 17
_diffrn_reflns_limit_h_min 0
_diffrn_reflns_limit_k_max 13
_diffrn_reflns_limit_k_min -13
_diffrn_reflns_limit_l_max 19
_diffrn_reflns_limit_l_min -19
_diffrn_reflns_number 5248
_diffrn_reflns_reduction_process 'Lp corrections applied'
_diffrn_reflns_theta_max 64.09
_diffrn_reflns_theta_min 2.62
_diffrn_standards_decay_% -5.78
_diffrn_standards_interval_count 150
_diffrn_standards_number 3
_exptl_absorpt_coefficient_mu 1.617
_exptl_absorpt_correction_T_max 1.000
_exptl_absorpt_correction_T_min 0.695
_exptl_absorpt_correction_type '\DF (DIFABS; Walker & Stuart, 1983)'
_exptl_crystal_colour colorless
_exptl_crystal_density_diffrn 1.134
_exptl_crystal_density_meas 1.000
_exptl_crystal_description prismatic
_exptl_crystal_F_000 1064.00
_exptl_crystal_size_max 0.600
_exptl_crystal_size_mid 0.200
_exptl_crystal_size_min 0.100
_refine_diff_density_max 0.20
_refine_diff_density_min -0.34
_refine_ls_extinction_method none
_refine_ls_goodness_of_fit_obs 3.008
_refine_ls_hydrogen_treatment refU
_refine_ls_matrix_type full
_refine_ls_number_constraints 0
_refine_ls_number_parameters 340
_refine_ls_number_reflns 2964
_refine_ls_number_restraints 0
_refine_ls_R_factor_obs 0.0631
_refine_ls_shift/esd_max 1.8690
_refine_ls_shift/esd_mean 0.1090
_refine_ls_structure_factor_coef F
_refine_ls_weighting_scheme unit
_refine_ls_wR_factor_obs 0.0634
_reflns_number_observed 2964
_reflns_number_total 5032
_reflns_observed_criterion >3.0sigma(I)
_cod_data_source_file 904484asup1.cif
_cod_data_source_block ihara971
_cod_original_cell_volume 2873(1)
_cod_original_sg_symbol_H-M 'P 21/a     '
_cod_original_formula_sum 'C27 H42 O4 S Si '
_cod_database_code 7213127

loop_
_symmetry_equiv_pos_as_xyz
'   +x,   +y,   +z'
'1/2-x,1/2+y,   -z'
'   -x,   -y,   -z'
'1/2+x,1/2-y,   +z'

loop_
_atom_site_aniso_label
_atom_site_aniso_U_11
_atom_site_aniso_U_22
_atom_site_aniso_U_33
_atom_site_aniso_U_12
_atom_site_aniso_U_13
_atom_site_aniso_U_23
S(1) 0.0472(6) 0.0561(7) 0.0486(6) -0.0025(6) 0.0083(5) -0.0057(6)
Si(1) 0.089(1) 0.090(1) 0.0641(9) 0.006(1) 0.0130(8) -0.0089(9)
O(1) 0.079(2) 0.082(2) 0.053(2) 0.007(2) 0.010(2) -0.019(2)
O(2) 0.055(2) 0.062(2) 0.065(2) 0.004(2) 0.005(2) -0.017(2)
O(3) 0.056(2) 0.073(2) 0.053(2) -0.013(2) 0.013(1) 0.004(2)
O(4) 0.078(3) 0.178(5) 0.082(3) -0.049(3) 0.003(2) 0.007(3)
C(1) 0.075(3) 0.066(3) 0.058(3) 0.009(3) 0.014(3) 0.006(3)
C(2) 0.114(4) 0.075(4) 0.062(3) 0.016(4) 0.033(3) 0.020(3)
C(3) 0.106(4) 0.085(4) 0.064(3) 0.014(4) 0.033(3) 0.010(3)
C(4) 0.072(3) 0.061(3) 0.050(3) 0.011(3) 0.017(2) -0.002(2)
C(5) 0.070(3) 0.068(3) 0.061(3) 0.002(3) 0.017(3) -0.015(3)
C(6) 0.071(3) 0.071(3) 0.051(3) -0.001(3) 0.007(3) -0.008(3)
C(7) 0.060(3) 0.050(3) 0.044(2) 0.001(2) 0.005(2) 0.001(2)
C(8) 0.058(3) 0.057(3) 0.050(3) -0.002(2) 0.003(2) 0.001(2)
C(9) 0.064(3) 0.082(4) 0.052(3) 0.002(3) 0.012(2) 0.006(3)
C(10) 0.064(3) 0.115(5) 0.056(3) -0.015(4) 0.008(3) -0.003(3)
C(11) 0.077(4) 0.148(7) 0.076(4) -0.011(4) -0.013(3) 0.006(4)
C(12) 0.096(4) 0.127(6) 0.062(3) -0.013(4) -0.020(3) 0.027(4)
C(13) 0.131(6) 0.056(4) 0.089(4) 0.010(4) 0.015(4) 0.006(3)
C(14) 0.077(4) 0.121(6) 0.095(5) -0.007(4) 0.030(4) -0.012(4)
C(15) 0.109(5) 0.082(4) 0.068(4) 0.028(4) -0.001(3) -0.003(3)
C(16) 0.131(6) 0.205(9) 0.131(6) 0.077(7) -0.047(5) -0.045(7)
C(17) 0.209(9) 0.165(8) 0.130(6) -0.085(7) 0.080(6) -0.011(6)
C(18) 0.110(5) 0.081(4) 0.076(4) 0.008(4) 0.005(3) -0.027(3)
C(19) 0.216(9) 0.157(8) 0.135(6) -0.027(7) 0.115(5) -0.033(6)
C(20) 0.189(8) 0.166(8) 0.162(8) 0.100(7) -0.027(7) -0.056(7)
C(21) 0.166(8) 0.131(6) 0.126(6) -0.026(6) 0.020(6) -0.070(5)
C(22) 0.045(2) 0.044(2) 0.050(2) 0.000(2) 0.009(2) -0.003(2)
C(23) 0.053(3) 0.056(3) 0.058(3) 0.000(2) 0.013(2) 0.003(2)
C(24) 0.053(3) 0.081(4) 0.078(3) -0.014(3) 0.013(3) 0.004(3)
C(25) 0.046(3) 0.113(5) 0.101(4) -0.004(3) 0.003(3) 0.018(4)
C(26) 0.061(3) 0.092(4) 0.095(4) 0.009(3) -0.001(3) 0.030(4)
C(27) 0.057(3) 0.067(3) 0.078(4) -0.007(3) 0.007(3) 0.013(3)

loop_
_atom_site_label
_atom_site_fract_x
_atom_site_fract_y
_atom_site_fract_z
_atom_site_U_iso_or_equiv
_atom_site_thermal_displace_type
_atom_site_calc_flag
_atom_site_occupancy
_atom_site_refinement_flags
S1 0.81996(7) 0.3445(1) 0.53340(7) 0.0504(3) Uani d 1.00 .
Si1 0.8822(1) 0.7411(2) 0.88887(9) 0.0806(5) Uani d 1.00 .
O1 0.8080(2) 0.6557(3) 0.8379(2) 0.071(1) Uani d 1.00 .
O2 0.8492(2) 0.2244(3) 0.5332(2) 0.0608(10) Uani d 1.00 .
O3 0.8626(2) 0.4293(3) 0.4865(2) 0.0604(10) Uani d 1.00 .
O4 1.1541(3) 0.5182(5) 0.6890(2) 0.113(2) Uani d 1.00 .
C1 0.9357(4) 0.3096(5) 0.7546(3) 0.066(2) Uani d 1.00 .
C2 0.8728(4) 0.3504(5) 0.8123(3) 0.082(2) Uani d 1.00 .
C3 0.8310(4) 0.4525(6) 0.8232(3) 0.083(2) Uani d 1.00 .
C4 0.8286(3) 0.5683(4) 0.7821(3) 0.060(2) Uani d 1.00 .
C5 0.7574(3) 0.5738(5) 0.7079(3) 0.066(2) Uani d 1.00 .
C6 0.7962(3) 0.5231(5) 0.6347(3) 0.065(2) Uani d 1.00 .
C7 0.8305(3) 0.3955(4) 0.6352(3) 0.051(1) Uani d 1.00 .
C8 0.9291(3) 0.3694(4) 0.6710(3) 0.055(1) Uani d 1.00 .
C9 0.9944(3) 0.4706(5) 0.6667(3) 0.066(2) Uani d 1.00 .
C10 1.0904(4) 0.4252(6) 0.6882(3) 0.078(2) Uani d 1.00 .
C11 1.0983(4) 0.3710(7) 0.7663(4) 0.102(2) Uani d 1.00 .
C12 1.0295(4) 0.3213(6) 0.7973(3) 0.097(2) Uani d 1.00 .
C13 0.9188(5) 0.1771(5) 0.7442(4) 0.092(2) Uani d 1.00 .
C14 0.6705(4) 0.5095(6) 0.7208(4) 0.096(2) Uani d 1.00 .
C15 0.7353(5) 0.7021(6) 0.6876(3) 0.087(2) Uani d 1.00 .
C16 0.9673(6) 0.6505(9) 0.9508(5) 0.161(4) Uani d 1.00 .
C17 0.9382(7) 0.8362(9) 0.8195(5) 0.163(4) Uani d 1.00 .
C18 0.8160(4) 0.8357(6) 0.9508(3) 0.089(2) Uani d 1.00 .
C19 0.7695(7) 0.7494(9) 1.0053(5) 0.161(4) Uani d 1.00 .
C20 0.7487(7) 0.9075(9) 0.8995(6) 0.176(4) Uani d 1.00 .
C21 0.8753(6) 0.9166(8) 1.0047(5) 0.141(3) Uani d 1.00 .
C22 0.7033(3) 0.3450(4) 0.4990(2) 0.046(1) Uani d 1.00 .
C23 0.6546(3) 0.2458(4) 0.5145(3) 0.055(1) Uani d 1.00 .
C24 0.5645(3) 0.2417(5) 0.4861(3) 0.070(2) Uani d 1.00 .
C25 0.5263(3) 0.3340(6) 0.4444(4) 0.087(2) Uani d 1.00 .
C26 0.5743(4) 0.4324(6) 0.4272(4) 0.084(2) Uani d 1.00 .
C27 0.6660(3) 0.4362(5) 0.4561(3) 0.067(2) Uani d 1.00 .
H1 0.8616 0.2889 0.8501 0.12(2) Uiso calc 1.00 S
H2 0.7932 0.4499 0.8662 0.13(2) Uiso calc 1.00 S
H3 0.8878 0.5854 0.7662 0.04(1) Uiso calc 1.00 S
H4 0.7516 0.5332 0.5890 0.06(1) Uiso calc 1.00 S
H5 0.8464 0.5738 0.6256 0.07(1) Uiso calc 1.00 S
H6 0.7855 0.3274 0.6641 0.06(1) Uiso calc 1.00 S
H7 0.9574 0.2876 0.6447 0.08(2) Uiso calc 1.00 S
H8 0.9865 0.5026 0.6145 0.08(2) Uiso calc 1.00 S
H9 0.9824 0.5294 0.7037 0.04(1) Uiso calc 1.00 S
H10 1.1073 0.3504 0.6457 0.10(2) Uiso calc 1.00 S
H11 1.1586 0.3699 0.7971 0.09(2) Uiso calc 1.00 S
H12 1.0404 0.2909 0.8515 0.11(2) Uiso calc 1.00 S
H13 0.9542 0.1312 0.6992 0.10(2) Uiso calc 1.00 S
H14 0.8581 0.1599 0.7151 0.12(2) Uiso calc 1.00 S
H15 0.9135 0.1232 0.8014 0.13(2) Uiso calc 1.00 S
H16 0.6756 0.4060 0.7349 0.12(2) Uiso calc 1.00 S
H17 0.6278 0.5183 0.6740 0.09(2) Uiso calc 1.00 S
H18 0.6457 0.5460 0.7642 0.10(2) Uiso calc 1.00 S
H19 0.6939 0.7206 0.6355 0.08(2) Uiso calc 1.00 S
H20 0.7091 0.7381 0.7303 0.14(2) Uiso calc 1.00 S
H21 0.7916 0.7434 0.6836 0.11(2) Uiso calc 1.00 S
H22 1.1547 0.5491 0.6242 0.20(3) Uiso calc 1.00 S
H23 0.9443 0.6109 0.9942 0.22(3) Uiso calc 1.00 S
H24 0.9872 0.5839 0.9048 0.15(2) Uiso calc 1.00 S
H25 1.0191 0.6957 0.9735 0.16(2) Uiso calc 1.00 S
H26 0.9898 0.8702 0.8462 0.19(3) Uiso calc 1.00 S
H27 0.9548 0.8047 0.7637 0.20(3) Uiso calc 1.00 S
H28 0.8957 0.9023 0.8032 0.33(3) Uiso calc 1.00 S
H29 0.7943 0.7630 1.0597 0.32(3) Uiso calc 1.00 S
H30 0.7764 0.6550 0.9974 0.18(3) Uiso calc 1.00 S
H31 0.7074 0.7640 0.9999 0.37(3) Uiso calc 1.00 S
H32 0.7094 0.8385 0.8594 0.15(2) Uiso calc 1.00 S
H33 0.7762 0.9629 0.8692 0.28(3) Uiso calc 1.00 S
H34 0.7086 0.9472 0.9305 0.18(2) Uiso calc 1.00 S
H35 0.8467 0.9778 1.0369 0.14(2) Uiso calc 1.00 S
H36 0.9145 0.8705 1.0410 0.21(3) Uiso calc 1.00 S
H37 0.9128 0.9609 0.9721 0.15(2) Uiso calc 1.00 S
H38 0.7032 0.5039 0.4443 0.09(2) Uiso calc 1.00 S
H39 0.5444 0.4982 0.3957 0.13(2) Uiso calc 1.00 S
H40 0.4628 0.3313 0.4244 0.11(2) Uiso calc 1.00 S
H41 0.5280 0.1730 0.4960 0.07(1) Uiso calc 1.00 S
H42 0.6838 0.1807 0.5450 0.06(1) Uiso calc 1.00 S

loop_
_atom_type_symbol
_atom_type_oxidation_number
_atom_type_number_in_cell
_atom_type_scat_dispersion_real
_atom_type_scat_dispersion_imag
_atom_type_scat_source
Si 0 4 0.254 0.330
;International Tables for Crystallography
(1992, Vol. C, Tables 4.2.6.8 and 6.1.1.1)
;
O 0 16 0.049 0.032
;International Tables for Crystallography
(1992, Vol. C, Tables 4.2.6.8 and 6.1.1.1)
;
S 0 4 0.333 0.557
;International Tables for Crystallography
(1992, Vol. C, Tables 4.2.6.8 and 6.1.1.1)
;
C 0 108 0.018 0.009
;International Tables for Crystallography
(1992, Vol. C, Tables 4.2.6.8 and 6.1.1.1)
;
H 0 168 0.000 0.000
;International Tables for Crystallography
(1992, Vol. C, Table 6.1.1.2)
;

loop_
_geom_angle_atom_site_label_1
_geom_angle_atom_site_label_2
_geom_angle_atom_site_label_3
_geom_angle
_geom_angle_site_symmetry_1
_geom_angle_site_symmetry_2
_geom_angle_site_symmetry_3
_geom_angle_publ_flag
O(2) S(1) O(3) 118.2(2) 1_555 1_555 1_555 yes
O(2) S(1) C(7) 108.4(2) 1_555 1_555 1_555 yes
O(2) S(1) C(22) 107.1(2) 1_555 1_555 1_555 yes
O(3) S(1) C(7) 108.7(2) 1_555 1_555 1_555 yes
O(3) S(1) C(22) 107.6(2) 1_555 1_555 1_555 yes
C(7) S(1) C(22) 106.2(2) 1_555 1_555 1_555 yes
O(1) Si(1) C(16) 110.5(3) 1_555 1_555 1_555 yes
O(1) Si(1) C(17) 109.6(3) 1_555 1_555 1_555 yes
O(1) Si(1) C(18) 105.0(2) 1_555 1_555 1_555 yes
C(16) Si(1) C(17) 110.0(5) 1_555 1_555 1_555 yes
C(16) Si(1) C(18) 111.9(3) 1_555 1_555 1_555 yes
C(17) Si(1) C(18) 109.6(4) 1_555 1_555 1_555 yes
Si(1) O(1) C(4) 124.7(3) 1_555 1_555 1_555 yes
C(10) O(4) H(22) 107.3(4) 1_555 1_555 1_555 no
C(2) C(1) C(8) 118.6(4) 1_555 1_555 1_555 yes
C(2) C(1) C(12) 106.5(5) 1_555 1_555 1_555 yes
C(2) C(1) C(13) 105.4(5) 1_555 1_555 1_555 yes
C(8) C(1) C(12) 110.5(4) 1_555 1_555 1_555 yes
C(8) C(1) C(13) 109.2(4) 1_555 1_555 1_555 yes
C(12) C(1) C(13) 106.0(5) 1_555 1_555 1_555 yes
C(1) C(2) C(3) 133.9(5) 1_555 1_555 1_555 yes
C(1) C(2) H(1) 112.2(5) 1_555 1_555 1_555 no
C(3) C(2) H(1) 113.9(5) 1_555 1_555 1_555 no
C(2) C(3) C(4) 133.1(5) 1_555 1_555 1_555 yes
C(2) C(3) H(2) 113.6(6) 1_555 1_555 1_555 no
C(4) C(3) H(2) 113.2(5) 1_555 1_555 1_555 no
O(1) C(4) C(3) 107.2(4) 1_555 1_555 1_555 yes
O(1) C(4) C(5) 109.0(4) 1_555 1_555 1_555 yes
O(1) C(4) H(3) 108.8(4) 1_555 1_555 1_555 no
C(3) C(4) C(5) 113.0(5) 1_555 1_555 1_555 yes
C(3) C(4) H(3) 109.5(5) 1_555 1_555 1_555 no
C(5) C(4) H(3) 109.1(4) 1_555 1_555 1_555 no
C(4) C(5) C(6) 110.3(4) 1_555 1_555 1_555 yes
C(4) C(5) C(14) 112.3(5) 1_555 1_555 1_555 yes
C(4) C(5) C(15) 109.4(4) 1_555 1_555 1_555 yes
C(6) C(5) C(14) 110.5(5) 1_555 1_555 1_555 yes
C(6) C(5) C(15) 105.4(4) 1_555 1_555 1_555 yes
C(14) C(5) C(15) 108.6(5) 1_555 1_555 1_555 yes
C(5) C(6) C(7) 120.3(4) 1_555 1_555 1_555 yes
C(5) C(6) H(4) 107.8(5) 1_555 1_555 1_555 no
C(5) C(6) H(5) 106.5(4) 1_555 1_555 1_555 no
C(7) C(6) H(4) 108.4(4) 1_555 1_555 1_555 no
C(7) C(6) H(5) 106.8(4) 1_555 1_555 1_555 no
H(4) C(6) H(5) 106.1(5) 1_555 1_555 1_555 no
S(1) C(7) C(6) 107.8(3) 1_555 1_555 1_555 yes
S(1) C(7) C(8) 106.2(3) 1_555 1_555 1_555 yes
S(1) C(7) H(6) 101.7(3) 1_555 1_555 1_555 no
C(6) C(7) C(8) 118.9(4) 1_555 1_555 1_555 yes
C(6) C(7) H(6) 114.3(4) 1_555 1_555 1_555 no
C(8) C(7) H(6) 106.4(4) 1_555 1_555 1_555 no
C(1) C(8) C(7) 112.8(4) 1_555 1_555 1_555 yes
C(1) C(8) C(9) 113.6(4) 1_555 1_555 1_555 yes
C(1) C(8) H(7) 91.0(4) 1_555 1_555 1_555 no
C(7) C(8) C(9) 115.4(4) 1_555 1_555 1_555 yes
C(7) C(8) H(7) 112.7(4) 1_555 1_555 1_555 no
C(9) C(8) H(7) 108.7(4) 1_555 1_555 1_555 no
C(8) C(9) C(10) 109.4(5) 1_555 1_555 1_555 yes
C(8) C(9) H(8) 108.9(5) 1_555 1_555 1_555 no
C(8) C(9) H(9) 108.8(4) 1_555 1_555 1_555 no
C(10) C(9) H(8) 110.8(5) 1_555 1_555 1_555 no
C(10) C(9) H(9) 109.1(5) 1_555 1_555 1_555 no
H(8) C(9) H(9) 109.7(5) 1_555 1_555 1_555 no
O(4) C(10) C(9) 111.6(5) 1_555 1_555 1_555 yes
O(4) C(10) C(11) 108.8(5) 1_555 1_555 1_555 yes
O(4) C(10) H(10) 110.3(4) 1_555 1_555 1_555 no
C(9) C(10) C(11) 109.2(5) 1_555 1_555 1_555 yes
C(9) C(10) H(10) 111.6(4) 1_555 1_555 1_555 no
C(11) C(10) H(10) 105.1(6) 1_555 1_555 1_555 no
C(10) C(11) C(12) 123.6(5) 1_555 1_555 1_555 yes
C(10) C(11) H(11) 117.1(6) 1_555 1_555 1_555 no
C(12) C(11) H(11) 119.3(6) 1_555 1_555 1_555 no
C(1) C(12) C(11) 124.7(5) 1_555 1_555 1_555 yes
C(1) C(12) H(12) 117.4(6) 1_555 1_555 1_555 no
C(11) C(12) H(12) 118.0(6) 1_555 1_555 1_555 no
C(1) C(13) H(13) 116.8(5) 1_555 1_555 1_555 no
C(1) C(13) H(14) 112.1(5) 1_555 1_555 1_555 no
C(1) C(13) H(15) 116.6(5) 1_555 1_555 1_555 no
H(13) C(13) H(14) 93.1(5) 1_555 1_555 1_555 no
H(13) C(13) H(15) 114.7(5) 1_555 1_555 1_555 no
H(14) C(13) H(15) 99.2(5) 1_555 1_555 1_555 no
C(5) C(14) H(16) 117.3(5) 1_555 1_555 1_555 no
C(5) C(14) H(17) 109.1(6) 1_555 1_555 1_555 no
C(5) C(14) H(18) 108.9(6) 1_555 1_555 1_555 no
H(16) C(14) H(17) 106.6(6) 1_555 1_555 1_555 no
H(16) C(14) H(18) 106.8(6) 1_555 1_555 1_555 no
H(17) C(14) H(18) 107.8(6) 1_555 1_555 1_555 no
C(5) C(15) H(19) 118.5(6) 1_555 1_555 1_555 no
C(5) C(15) H(20) 109.5(5) 1_555 1_555 1_555 no
C(5) C(15) H(21) 107.8(5) 1_555 1_555 1_555 no
H(19) C(15) H(20) 107.5(6) 1_555 1_555 1_555 no
H(19) C(15) H(21) 106.2(6) 1_555 1_555 1_555 no
H(20) C(15) H(21) 106.8(6) 1_555 1_555 1_555 no
Si(1) C(16) H(23) 113.8(6) 1_555 1_555 1_555 no
Si(1) C(16) H(24) 101.2(5) 1_555 1_555 1_555 no
Si(1) C(16) H(25) 113.3(8) 1_555 1_555 1_555 no
H(23) C(16) H(24) 111.3(10) 1_555 1_555 1_555 no
H(23) C(16) H(25) 106.8(8) 1_555 1_555 1_555 no
H(24) C(16) H(25) 110.5(8) 1_555 1_555 1_555 no
Si(1) C(17) H(26) 110.1(7) 1_555 1_555 1_555 no
Si(1) C(17) H(27) 122.5(7) 1_555 1_555 1_555 no
Si(1) C(17) H(28) 106.5(6) 1_555 1_555 1_555 no
H(26) C(17) H(27) 107.3(8) 1_555 1_555 1_555 no
H(26) C(17) H(28) 106.9(9) 1_555 1_555 1_555 no
H(27) C(17) H(28) 102.4(8) 1_555 1_555 1_555 no
Si(1) C(18) C(19) 106.3(5) 1_555 1_555 1_555 yes
Si(1) C(18) C(20) 110.7(5) 1_555 1_555 1_555 yes
Si(1) C(18) C(21) 111.9(5) 1_555 1_555 1_555 yes
C(19) C(18) C(20) 111.3(7) 1_555 1_555 1_555 yes
C(19) C(18) C(21) 107.1(6) 1_555 1_555 1_555 yes
C(20) C(18) C(21) 109.4(7) 1_555 1_555 1_555 yes
C(18) C(19) H(29) 108.5(8) 1_555 1_555 1_555 no
C(18) C(19) H(30) 119.1(6) 1_555 1_555 1_555 no
C(18) C(19) H(31) 110.0(9) 1_555 1_555 1_555 no
H(29) C(19) H(30) 104.1(9) 1_555 1_555 1_555 no
H(29) C(19) H(31) 109.1(7) 1_555 1_555 1_555 no
H(30) C(19) H(31) 105.7(9) 1_555 1_555 1_555 no
C(18) C(20) H(32) 103.8(7) 1_555 1_555 1_555 no
C(18) C(20) H(33) 111.7(9) 1_555 1_555 1_555 no
C(18) C(20) H(34) 111.2(9) 1_555 1_555 1_555 no
H(32) C(20) H(33) 110.9(9) 1_555 1_555 1_555 no
H(32) C(20) H(34) 109.4(10) 1_555 1_555 1_555 no
H(33) C(20) H(34) 109.6(9) 1_555 1_555 1_555 no
C(18) C(21) H(35) 119.0(8) 1_555 1_555 1_555 no
C(18) C(21) H(36) 109.4(7) 1_555 1_555 1_555 no
C(18) C(21) H(37) 107.9(7) 1_555 1_555 1_555 no
H(35) C(21) H(36) 107.3(8) 1_555 1_555 1_555 no
H(35) C(21) H(37) 105.6(8) 1_555 1_555 1_555 no
H(36) C(21) H(37) 107.0(9) 1_555 1_555 1_555 no
S(1) C(22) C(23) 117.3(4) 1_555 1_555 1_555 yes
S(1) C(22) C(27) 120.6(4) 1_555 1_555 1_555 yes
C(23) C(22) C(27) 122.0(4) 1_555 1_555 1_555 yes
C(22) C(23) C(24) 118.7(5) 1_555 1_555 1_555 yes
C(22) C(23) H(42) 120.0(4) 1_555 1_555 1_555 no
C(24) C(23) H(42) 121.4(5) 1_555 1_555 1_555 no
C(23) C(24) C(25) 119.6(5) 1_555 1_555 1_555 yes
C(23) C(24) H(41) 120.8(6) 1_555 1_555 1_555 no
C(25) C(24) H(41) 119.6(5) 1_555 1_555 1_555 no
C(24) C(25) C(26) 122.5(5) 1_555 1_555 1_555 yes
C(24) C(25) H(40) 119.6(6) 1_555 1_555 1_555 no
C(26) C(25) H(40) 117.9(6) 1_555 1_555 1_555 no
C(25) C(26) C(27) 117.9(5) 1_555 1_555 1_555 yes
C(25) C(26) H(39) 120.4(5) 1_555 1_555 1_555 no
C(27) C(26) H(39) 121.7(6) 1_555 1_555 1_555 no
C(22) C(27) C(26) 119.4(5) 1_555 1_555 1_555 yes
C(22) C(27) H(38) 119.9(5) 1_555 1_555 1_555 no
C(26) C(27) H(38) 120.7(5) 1_555 1_555 1_555 no

loop_
_geom_bond_atom_site_label_1
_geom_bond_atom_site_label_2
_geom_bond_distance
_geom_bond_site_symmetry_1
_geom_bond_site_symmetry_2
_geom_bond_publ_flag
S(1) O(2) 1.429(3) 1_555 1_555 yes
S(1) O(3) 1.447(3) 1_555 1_555 yes
S(1) C(7) 1.811(4) 1_555 1_555 yes
S(1) C(22) 1.781(4) 1_555 1_555 yes
Si(1) O(1) 1.641(4) 1_555 1_555 yes
Si(1) C(16) 1.863(8) 1_555 1_555 yes
Si(1) C(17) 1.870(8) 1_555 1_555 yes
Si(1) C(18) 1.873(6) 1_555 1_555 yes
O(1) C(4) 1.430(5) 1_555 1_555 yes
O(4) C(10) 1.424(7) 1_555 1_555 yes
O(4) H(22) 1.156(4) 1_555 1_555 no
C(1) C(2) 1.517(7) 1_555 1_555 yes
C(1) C(8) 1.566(6) 1_555 1_555 yes
C(1) C(12) 1.511(8) 1_555 1_555 yes
C(1) C(13) 1.529(8) 1_555 1_555 yes
C(2) C(3) 1.339(8) 1_555 1_555 yes
C(2) H(1) 0.976(5) 1_555 1_555 no
C(3) C(4) 1.484(7) 1_555 1_555 yes
C(3) H(2) 0.980(5) 1_555 1_555 no
C(4) C(5) 1.554(7) 1_555 1_555 yes
C(4) H(3) 0.982(5) 1_555 1_555 no
C(5) C(6) 1.548(7) 1_555 1_555 yes
C(5) C(14) 1.536(8) 1_555 1_555 yes
C(5) C(15) 1.521(8) 1_555 1_555 yes
C(6) C(7) 1.534(7) 1_555 1_555 yes
C(6) H(4) 0.969(5) 1_555 1_555 no
C(6) H(5) 0.975(5) 1_555 1_555 no
C(7) C(8) 1.562(6) 1_555 1_555 yes
C(7) H(6) 1.172(4) 1_555 1_555 no
C(8) C(9) 1.517(7) 1_555 1_555 yes
C(8) H(7) 1.134(5) 1_555 1_555 no
C(9) C(10) 1.535(7) 1_555 1_555 yes
C(9) H(8) 0.951(5) 1_555 1_555 no
C(9) H(9) 0.948(5) 1_555 1_555 no
C(10) C(11) 1.454(8) 1_555 1_555 yes
C(10) H(10) 1.161(6) 1_555 1_555 no
C(11) C(12) 1.341(9) 1_555 1_555 yes
C(11) H(11) 0.991(6) 1_555 1_555 no
C(12) H(12) 0.979(6) 1_555 1_555 no
C(13) H(13) 1.112(6) 1_555 1_555 no
C(13) H(14) 1.003(7) 1_555 1_555 no
C(13) H(15) 1.158(6) 1_555 1_555 no
C(14) H(16) 1.197(7) 1_555 1_555 no
C(14) H(17) 0.963(7) 1_555 1_555 no
C(14) H(18) 0.959(6) 1_555 1_555 no
C(15) H(19) 1.040(6) 1_555 1_555 no
C(15) H(20) 0.958(6) 1_555 1_555 no
C(15) H(21) 0.976(7) 1_555 1_555 no
C(16) H(23) 0.96(1) 1_555 1_555 no
C(16) H(24) 1.152(9) 1_555 1_555 no
C(16) H(25) 0.973(9) 1_555 1_555 no
C(17) H(26) 0.933(10) 1_555 1_555 no
C(17) H(27) 1.071(8) 1_555 1_555 no
C(17) H(28) 1.00(1) 1_555 1_555 no
C(18) C(19) 1.57(1) 1_555 1_555 yes
C(18) C(20) 1.494(10) 1_555 1_555 yes
C(18) C(21) 1.508(9) 1_555 1_555 yes
C(19) H(29) 0.966(9) 1_555 1_555 no
C(19) H(30) 1.083(10) 1_555 1_555 no
C(19) H(31) 0.94(1) 1_555 1_555 no
C(20) H(32) 1.152(10) 1_555 1_555 no
C(20) H(33) 0.94(1) 1_555 1_555 no
C(20) H(34) 0.960(9) 1_555 1_555 no
C(21) H(35) 1.011(8) 1_555 1_555 no
C(21) H(36) 0.955(10) 1_555 1_555 no
C(21) H(37) 0.977(10) 1_555 1_555 no
C(22) C(23) 1.384(6) 1_555 1_555 yes
C(22) C(27) 1.347(6) 1_555 1_555 yes
C(23) C(24) 1.384(6) 1_555 1_555 yes
C(23) H(42) 0.974(5) 1_555 1_555 no
C(24) C(25) 1.351(8) 1_555 1_555 yes
C(24) H(41) 0.980(5) 1_555 1_555 no
C(25) C(26) 1.378(8) 1_555 1_555 yes
C(25) H(40) 0.975(5) 1_555 1_555 no
C(26) C(27) 1.408(7) 1_555 1_555 yes
C(26) H(39) 0.992(6) 1_555 1_555 no
C(27) H(38) 0.983(5) 1_555 1_555 no

loop_
_geom_contact_atom_site_label_1
_geom_contact_atom_site_label_2
_geom_contact_distance
_geom_contact_site_symmetry_1
_geom_contact_site_symmetry_2
S(1) H(22) 3.003(1) 1_555 3_766
S(1) H(19) 3.177(1) 1_555 2_646
S(1) H(41) 3.275(1) 1_555 4_555
O(2) H(38) 2.661(3) 1_555 2_646
O(2) H(40) 2.740(3) 1_555 4_555
O(2) H(19) 2.859(3) 1_555 2_646
O(2) H(41) 3.066(3) 1_555 4_555
O(2) H(39) 3.181(3) 1_555 2_646
O(2) H(4) 3.245(3) 1_555 2_646
O(2) C(27) 3.279(6) 1_555 2_646
O(2) C(25) 3.286(6) 1_555 4_555
O(2) C(24) 3.452(6) 1_555 4_555
O(2) C(26) 3.539(7) 1_555 2_646
O(3) H(41) 2.732(3) 1_555 4_555
O(3) H(42) 2.965(3) 1_555 2_656
O(3) O(4) 3.020(5) 1_555 3_766
O(3) H(8) 3.107(3) 1_555 3_766
O(3) H(19) 3.188(3) 1_555 2_646
O(3) H(41) 3.210(3) 1_555 2_656
O(3) H(10) 3.423(3) 1_555 3_766
O(3) H(40) 3.533(3) 1_555 4_555
O(3) C(10) 3.540(6) 1_555 3_766
O(3) C(23) 3.594(6) 1_555 2_656
O(4) H(20) 2.941(5) 1_555 4_565
O(4) H(19) 3.173(5) 1_555 4_565
O(4) H(38) 3.315(4) 1_555 3_766
O(4) H(32) 3.334(4) 1_555 4_565
O(4) H(33) 3.379(4) 1_555 4_565
O(4) C(15) 3.396(8) 1_555 4_565
O(4) H(42) 3.396(5) 1_555 4_555
O(4) H(21) 3.409(4) 1_555 4_565
C(6) H(42) 3.579(5) 1_555 2_656
C(8) H(41) 3.516(5) 1_555 4_555
C(9) H(41) 3.415(5) 1_555 4_555
C(9) H(41) 3.575(5) 1_555 2_656
C(10) H(42) 3.189(5) 1_555 4_555
C(10) H(41) 3.467(5) 1_555 4_555
C(11) H(16) 3.410(8) 1_555 4_555
C(11) H(29) 3.533(6) 1_555 3_767
C(11) H(33) 3.552(7) 1_555 4_565
C(12) H(29) 3.503(6) 1_555 3_767
C(12) H(36) 3.523(6) 1_555 3_767
C(12) H(23) 3.598(6) 1_555 3_767
C(13) H(39) 3.223(6) 1_555 2_646
C(13) H(28) 3.301(6) 1_555 1_545
C(14) H(40) 3.486(7) 1_555 3_666
C(14) H(39) 3.580(7) 1_555 3_666
C(15) H(22) 3.202(6) 1_555 4_465
C(15) H(40) 3.356(6) 1_555 3_666
C(16) H(23) 3.332(9) 1_555 3_767
C(16) H(12) 3.438(9) 1_555 3_767
C(17) H(15) 3.28(1) 1_555 1_565
C(19) H(1) 3.362(8) 1_555 2_657
C(19) H(2) 3.364(8) 1_555 2_657
C(19) H(12) 3.55(1) 1_555 3_767
C(19) H(35) 3.567(10) 1_555 2_647
C(19) H(34) 3.59(1) 1_555 2_647
C(20) H(11) 3.263(10) 1_555 4_465
C(20) H(30) 3.351(9) 1_555 2_657
C(21) H(37) 3.455(9) 1_555 3_777
C(21) H(12) 3.512(10) 1_555 3_767
C(21) H(30) 3.534(9) 1_555 2_657
C(21) H(2) 3.569(9) 1_555 2_657
C(22) H(19) 3.234(4) 1_555 2_646
C(22) H(21) 3.319(4) 1_555 2_646
C(22) H(22) 3.388(4) 1_555 3_766
C(23) H(10) 2.655(4) 1_555 4_455
C(23) H(5) 3.074(5) 1_555 2_646
C(23) H(4) 3.389(5) 1_555 2_646
C(23) H(38) 3.494(5) 1_555 2_646
C(23) H(21) 3.557(4) 1_555 2_646
C(24) H(10) 2.903(6) 1_555 4_455
C(24) H(5) 3.104(6) 1_555 2_646
C(24) H(8) 3.245(6) 1_555 2_646
C(24) H(7) 3.321(5) 1_555 4_455
C(25) H(17) 3.330(6) 1_555 3_666
C(25) H(19) 3.480(5) 1_555 3_666
C(25) H(39) 3.582(7) 1_555 3_666
C(25) H(27) 3.596(6) 1_555 2_646
C(26) H(13) 3.105(6) 1_555 2_656
C(26) H(17) 3.353(5) 1_555 3_666
C(26) H(27) 3.530(6) 1_555 2_646
C(27) H(22) 3.172(5) 1_555 3_766
C(27) H(21) 3.343(6) 1_555 2_646
C(27) H(42) 3.575(5) 1_555 2_656
H(1) H(31) 2.8789(1) 1_555 2_647
H(1) H(29) 2.9680(5) 1_555 2_647
H(1) H(25) 3.3036(2) 1_555 3_767
H(1) H(11) 3.5633(7) 1_555 4_455
H(2) H(35) 2.8438(5) 1_555 2_647
H(2) H(29) 2.8638(2) 1_555 2_647
H(2) H(31) 3.0994(1) 1_555 2_647
H(2) H(34) 3.4556(1) 1_555 2_647
H(4) H(42) 3.0746(1) 1_555 2_656
H(4) H(40) 3.5548(8) 1_555 3_666
H(5) H(42) 3.1215(1) 1_555 2_656
H(5) H(41) 3.1709(3) 1_555 2_656
H(6) H(10) 3.3385(6) 1_555 4_455
H(7) H(41) 2.8917(1) 1_555 4_555
H(7) H(39) 3.3495(1) 1_555 2_646
H(8) H(41) 2.6831(1) 1_555 2_656
H(8) H(41) 2.9501(1) 1_555 4_555
H(10) H(41) 2.6866(1) 1_555 4_555
H(10) H(16) 3.3782(1) 1_555 4_555
H(11) H(33) 2.7727(3) 1_555 4_565
H(11) H(29) 2.8751(1) 1_555 3_767
H(11) H(34) 3.0954(1) 1_555 4_565
H(11) H(16) 3.3187(1) 1_555 4_555
H(11) H(14) 3.4753(7) 1_555 4_555
H(11) H(30) 3.5195(1) 1_555 3_767
H(11) H(32) 3.5239(1) 1_555 4_565
H(12) H(36) 2.6134(1) 1_555 3_767
H(12) H(29) 2.8142(5) 1_555 3_767
H(12) H(23) 2.8306(1) 1_555 3_767
H(12) H(25) 3.2111(1) 1_555 3_767
H(12) H(30) 3.5816(5) 1_555 3_767
H(13) H(17) 3.1859(6) 1_555 4_555
H(13) H(28) 3.3160(1) 1_555 1_545
H(13) H(16) 3.3390(9) 1_555 4_555
H(13) H(38) 3.4963(4) 1_555 2_646
H(13) H(18) 3.5739(6) 1_555 4_555
H(14) H(39) 3.1198(2) 1_555 2_646
H(14) H(38) 3.2708(1) 1_555 2_646
H(14) H(28) 3.2968(1) 1_555 1_545
H(15) H(28) 2.5175(1) 1_555 1_545
H(15) H(33) 3.0785(4) 1_555 1_545
H(15) H(26) 3.1458(1) 1_555 1_545
H(15) H(37) 3.4347(1) 1_555 1_545
H(15) H(36) 3.4891(4) 1_555 3_767
H(17) H(40) 2.6464(2) 1_555 3_666
H(17) H(39) 2.7212(6) 1_555 3_666
H(18) H(26) 3.0252(5) 1_555 4_465
H(18) H(27) 3.3328(7) 1_555 4_465
H(18) H(35) 3.4556(1) 1_555 2_647
H(19) H(40) 2.5209(6) 1_555 3_666
H(19) H(22) 2.6760(1) 1_555 4_465
H(20) H(22) 3.0614(1) 1_555 4_465
H(20) H(40) 3.5439(4) 1_555 3_666
H(21) H(22) 3.2061(3) 1_555 4_465
H(22) H(38) 2.6259(5) 1_555 3_766
H(22) H(42) 2.9869(1) 1_555 4_555
H(22) H(41) 3.5101(5) 1_555 2_656
H(23) H(24) 2.9058(1) 1_555 3_767
H(23) H(23) 3.0135(3) 1_555 3_767
H(23) H(34) 3.3283(5) 1_555 2_647
H(23) H(25) 3.5479(1) 1_555 3_767
H(24) H(34) 3.3255(9) 1_555 4_565
H(25) H(31) 2.8502(7) 1_555 4_565
H(25) H(34) 3.4336(6) 1_555 4_565
H(26) H(35) 3.4312(4) 1_555 3_777
H(27) H(39) 3.4859(1) 1_555 2_656
H(27) H(40) 3.5795(2) 1_555 2_656
H(29) H(34) 3.5809(1) 1_555 2_647
H(30) H(34) 2.6499(1) 1_555 2_647
H(30) H(35) 2.7454(3) 1_555 2_647
H(30) H(33) 3.3063(1) 1_555 2_647
H(31) H(35) 3.3818(1) 1_555 2_647
H(36) H(37) 3.2545(6) 1_555 3_777
H(37) H(37) 2.8218(6) 1_555 3_777
H(38) H(42) 2.6191(3) 1_555 2_656
